data_8107063
loop_
_publ_author_name
'Zhang, Xing-Yu'
'Yuan, Lin'
'Zhang, Min'
'Yuan, Xian-You'

_publ_section_title
;
 Crystal structure of (2-(4-bromophenyl)-5-ethyl-1,3-dioxan-5-yl)methanol,
 C13H17BrO3
;
_journal_issue 3
_journal_name_full 'Zeitschrift f\"ur Kristallographie - New Crystal Structures'
_journal_page_first 961
_journal_page_last 963
_journal_paper_doi 10.1515/ncrs-2016-0022
_journal_volume 231
_journal_year 2016
_chemical_formula_moiety 'C13 H17 Br O3'
_chemical_formula_sum 'C13 H17 Br O3'
_chemical_formula_weight 301.18
_space_group_crystal_system triclinic
_space_group_IT_number 2
_space_group_name_Hall '-P 1'
_space_group_name_H-M_alt 'P -1'
_atom_sites_solution_hydrogens geom
_atom_sites_solution_primary direct
_atom_sites_solution_secondary difmap
_cell_angle_alpha 99.853(3)
_cell_angle_beta 95.106(3)
_cell_angle_gamma 108.139(3)
_cell_formula_units_Z 4
_cell_length_a 9.8235(7)
_cell_length_b 10.3354(7)
_cell_length_c 13.9981(10)
_cell_measurement_reflns_used 9924
_cell_measurement_temperature 296(2)
_cell_measurement_theta_max 27.62
_cell_measurement_theta_min 2.50
_cell_volume 1315.22(16)
_computing_cell_refinement 'SAINT v8.27A (Bruker, 2012)'
_computing_data_reduction 'SAINT v8.27A (Bruker, 2012)'
_computing_molecular_graphics 'Olex2 (Dolomanov et al., 2009)'
_computing_publication_material 'Olex2 (Dolomanov et al., 2009)'
_computing_structure_refinement 'XL (Sheldrick, 2008)'
_computing_structure_solution 'XS (Sheldrick, 2008)'
_diffrn_ambient_temperature 296.15
_diffrn_measured_fraction_theta_full 0.993
_diffrn_measured_fraction_theta_max 0.993
_diffrn_measurement_device_type 'Bruker APEX-II CCD'
_diffrn_measurement_method '\f and \w scans'
_diffrn_radiation_monochromator graphite
_diffrn_radiation_type MoK\a
_diffrn_radiation_wavelength 0.71073
_diffrn_reflns_av_R_equivalents 0.0365
_diffrn_reflns_av_unetI/netI 0.0286
_diffrn_reflns_limit_h_max 11
_diffrn_reflns_limit_h_min -11
_diffrn_reflns_limit_k_max 12
_diffrn_reflns_limit_k_min -12
_diffrn_reflns_limit_l_max 16
_diffrn_reflns_limit_l_min -16
_diffrn_reflns_number 19045
_diffrn_reflns_theta_full 25.00
_diffrn_reflns_theta_max 25.00
_diffrn_reflns_theta_min 1.49
_diffrn_source 'fine-focus sealed tube'
_diffrn_standards_number 0
_exptl_absorpt_coefficient_mu 3.120
_exptl_absorpt_correction_T_max 0.7456
_exptl_absorpt_correction_T_min 0.3135
_exptl_absorpt_correction_type multi-scan
_exptl_absorpt_process_details
;
SADABS-2012/1 (Bruker,2012) was used for absorption correction.
wR2(int) was 0.1241 before and 0.0469 after correction.
The Ratio of minimum to maximum transmission is 0.4205.
The \l/2 correction factor is 0.0015.
;
_exptl_crystal_colour colourless
_exptl_crystal_density_diffrn 1.521
_exptl_crystal_density_meas .
_exptl_crystal_density_method 'not measured'
_exptl_crystal_description block
_exptl_crystal_F_000 616
_refine_diff_density_max 0.495
_refine_diff_density_min -0.644
_refine_diff_density_rms 0.107
_refine_ls_extinction_coef 0.078(4)
_refine_ls_extinction_expression Fc^*^=kFc[1+0.001xFc^2^\l^3^/sin(2\q)]^-1/4^
_refine_ls_extinction_method SHELXL
_refine_ls_goodness_of_fit_ref 1.076
_refine_ls_hydrogen_treatment constr
_refine_ls_matrix_type full
_refine_ls_number_parameters 312
_refine_ls_number_reflns 4611
_refine_ls_number_restraints 0
_refine_ls_restrained_S_all 1.076
_refine_ls_R_factor_all 0.0435
_refine_ls_R_factor_gt 0.0340
_refine_ls_shift/su_max 0.000
_refine_ls_shift/su_mean 0.000
_refine_ls_structure_factor_coef Fsqd
_refine_ls_weighting_details 'calc w=1/[\s^2^(Fo^2^)+(0.0874P)^2^+0.2068P] where P=(Fo^2^+2Fc^2^)/3'
_refine_ls_weighting_scheme calc
_refine_ls_wR_factor_gt 0.1014
_refine_ls_wR_factor_ref 0.1245
_reflns_number_gt 3983
_reflns_number_total 4611
_reflns_threshold_expression >2sigma(I)
_cod_data_source_file suppl_ncrs-2016-0022_suppl.cif
_cod_data_source_block 1
_cod_database_code 8107063
_olex2_refinement_description
;
1. Fixed Uiso
 At 1.2 times of:
  All C(H) groups, All C(H,H) groups
 At 1.5 times of:
  All C(H,H,H) groups, All O(H) groups
2.a Ternary CH refined with riding coordinates:
 C7(H7), C20(H20)
2.b Secondary CH2 refined with riding coordinates:
 C8(H8A,H8B), C11(H11A,H11B), C12(H12A,H12B), C9(H9A,H9B), C21(H21A,H21B),
 C22(H22A,H22B), C24(H24A,H24B), C25(H25A,H25B)
2.c Aromatic/amide H refined with riding coordinates:
 C2(H2), C3(H3A), C6(H6), C5(H5), C19(H19), C15(H15), C16(H16), C18(H18)
2.d Idealised Me refined as rotating group:
 C13(H13A,H13B,H13C), C26(H26A,H26B,H26C)
2.e Idealised tetrahedral OH refined as rotating group:
 O3(H3), O6(H6A)
;
_olex2_submission_special_instructions 'No special instructions were received'

loop_
_space_group_symop_id
_space_group_symop_operation_xyz
1 'x, y, z'
2 '-x, -y, -z'

loop_
_atom_site_label
_atom_site_type_symbol
_atom_site_fract_x
_atom_site_fract_y
_atom_site_fract_z
_atom_site_U_iso_or_equiv
_atom_site_adp_type
_atom_site_occupancy
_atom_site_calc_flag
_atom_site_disorder_assembly
_atom_site_disorder_group
_atom_site_refinement_flags_posn
Br1 Br -0.45008(3) 0.23532(4) 0.13884(2) 0.05915(18) Uani 1 d . . .
O1 O 0.1697(2) 0.40478(19) 0.45860(14) 0.0422(5) Uani 1 d . . .
O2 O 0.0425(2) 0.1912(2) 0.49107(14) 0.0433(5) Uani 1 d . . .
O3 O 0.3743(2) 0.1087(2) 0.50954(17) 0.0520(6) Uani 1 d . . .
H3 H 0.4478 0.1243 0.5485 0.078 Uiso 1 calc . . GR
C4 C -0.2981(3) 0.2598(3) 0.2412(2) 0.0390(6) Uani 1 d . . .
C1 C -0.0785(3) 0.2967(3) 0.3900(2) 0.0362(6) Uani 1 d . . .
C7 C 0.0365(3) 0.3209(3) 0.4760(2) 0.0377(6) Uani 1 d . . .
H7 H 0.0104 0.3686 0.5347 0.045 Uiso 1 calc . . R
C8 C 0.2781(3) 0.4380(3) 0.5424(2) 0.0443(7) Uani 1 d . . .
H8A H 0.2520 0.4918 0.5972 0.053 Uiso 1 calc . . R
H8B H 0.3700 0.4950 0.5283 0.053 Uiso 1 calc . . R
C2 C -0.0520(3) 0.3676(3) 0.3151(2) 0.0387(6) Uani 1 d . . .
H2 H 0.0407 0.4280 0.3151 0.046 Uiso 1 calc . . R
C11 C 0.3621(3) 0.2371(3) 0.4925(2) 0.0413(6) Uani 1 d . . .
H11A H 0.3030 0.2199 0.4294 0.050 Uiso 1 calc . . R
H11B H 0.4577 0.2998 0.4896 0.050 Uiso 1 calc . . R
C3 C -0.1612(3) 0.3499(3) 0.2400(2) 0.0407(6) Uani 1 d . . .
H3A H -0.1430 0.3978 0.1895 0.049 Uiso 1 calc . . R
C12 C 0.3893(4) 0.3476(4) 0.6726(2) 0.0530(8) Uani 1 d . . .
H12A H 0.3354 0.3793 0.7209 0.064 Uiso 1 calc . . R
H12B H 0.4044 0.2646 0.6880 0.064 Uiso 1 calc . . R
C10 C 0.2957(3) 0.3073(3) 0.57119(19) 0.0372(6) Uani 1 d . . .
C6 C -0.2169(3) 0.2064(3) 0.3887(2) 0.0488(7) Uani 1 d . . .
H6 H -0.2356 0.1583 0.4391 0.059 Uiso 1 calc . . R
C9 C 0.1444(3) 0.2112(3) 0.5766(2) 0.0469(7) Uani 1 d . . .
H9A H 0.1498 0.1215 0.5846 0.056 Uiso 1 calc . . R
H9B H 0.1100 0.2503 0.6338 0.056 Uiso 1 calc . . R
C5 C -0.3267(3) 0.1869(3) 0.3146(2) 0.0492(7) Uani 1 d . . .
H5 H -0.4190 0.1254 0.3139 0.059 Uiso 1 calc . . R
C13 C 0.5361(4) 0.4592(4) 0.6835(3) 0.0689(10) Uani 1 d . . .
H13A H 0.5925 0.4282 0.6379 0.103 Uiso 1 calc . . GR
H13B H 0.5856 0.4770 0.7492 0.103 Uiso 1 calc . . GR
H13C H 0.5232 0.5432 0.6704 0.103 Uiso 1 calc . . GR
Br2 Br 0.25069(4) 0.01295(3) -0.07613(3) 0.06352(18) Uani 1 d . . .
O4 O 0.34139(18) 0.67823(18) 0.13075(13) 0.0375(4) Uani 1 d . . .
O5 O 0.09608(19) 0.58298(19) 0.13708(14) 0.0418(5) Uani 1 d . . .
C23 C 0.2212(3) 0.8284(3) 0.21837(18) 0.0327(5) Uani 1 d . . .
C20 C 0.2052(3) 0.5893(3) 0.07821(18) 0.0363(6) Uani 1 d . . .
H20 H 0.1822 0.6255 0.0208 0.044 Uiso 1 calc . . R
O6 O 0.3878(2) 0.8940(2) 0.37328(16) 0.0555(6) Uani 1 d . . .
H6A H 0.3724 0.9567 0.4104 0.083 Uiso 1 calc . . GR
C19 C 0.1386(3) 0.3334(3) 0.0785(2) 0.0416(6) Uani 1 d . . .
H19 H 0.0797 0.3436 0.1257 0.050 Uiso 1 calc . . R
C21 C 0.3406(3) 0.8181(3) 0.1573(2) 0.0410(6) Uani 1 d . . .
H21A H 0.3266 0.8524 0.0981 0.049 Uiso 1 calc . . R
H21B H 0.4339 0.8768 0.1945 0.049 Uiso 1 calc . . R
C22 C 0.0794(3) 0.7163(3) 0.1646(2) 0.0422(7) Uani 1 d . . .
H22A H 0.0055 0.7095 0.2068 0.051 Uiso 1 calc . . R
H22B H 0.0470 0.7440 0.1062 0.051 Uiso 1 calc . . R
C17 C 0.2367(3) 0.1902(3) -0.0261(2) 0.0402(6) Uani 1 d . . .
C14 C 0.2154(3) 0.4475(3) 0.04421(18) 0.0350(6) Uani 1 d . . .
C24 C 0.2535(3) 0.7986(3) 0.31896(19) 0.0403(6) Uani 1 d . . .
H24A H 0.1756 0.8039 0.3558 0.048 Uiso 1 calc . . R
H24B H 0.2568 0.7046 0.3112 0.048 Uiso 1 calc . . R
C15 C 0.3035(3) 0.4308(3) -0.0251(2) 0.0448(7) Uani 1 d . . .
H15 H 0.3559 0.5076 -0.0482 0.054 Uiso 1 calc . . R
C16 C 0.3155(3) 0.3032(3) -0.0604(2) 0.0462(7) Uani 1 d . . .
H16 H 0.3759 0.2934 -0.1067 0.055 Uiso 1 calc . . R
C18 C 0.1484(3) 0.2036(3) 0.0432(2) 0.0441(6) Uani 1 d . . .
H18 H 0.0961 0.1264 0.0662 0.053 Uiso 1 calc . . R
C25 C 0.2091(3) 0.9744(3) 0.2247(2) 0.0446(7) Uani 1 d . . .
H25A H 0.2991 1.0423 0.2607 0.054 Uiso 1 calc . . R
H25B H 0.1995 0.9911 0.1588 0.054 Uiso 1 calc . . R
C26 C 0.0850(4) 1.0002(3) 0.2729(3) 0.0564(8) Uani 1 d . . .
H26A H -0.0053 0.9358 0.2369 0.085 Uiso 1 calc . . GR
H26B H 0.0872 1.0937 0.2731 0.085 Uiso 1 calc . . GR
H26C H 0.0946 0.9872 0.3391 0.085 Uiso 1 calc . . GR

loop_
_atom_site_aniso_label
_atom_site_aniso_U_11
_atom_site_aniso_U_22
_atom_site_aniso_U_33
_atom_site_aniso_U_23
_atom_site_aniso_U_13
_atom_site_aniso_U_12
Br1 0.0503(2) 0.0596(3) 0.0598(3) 0.01441(16) -0.01120(15) 0.01171(17)
O1 0.0409(10) 0.0372(10) 0.0448(11) 0.0120(8) -0.0029(8) 0.0085(8)
O2 0.0393(10) 0.0404(10) 0.0526(12) 0.0168(9) 0.0067(8) 0.0131(8)
O3 0.0497(12) 0.0429(12) 0.0602(13) -0.0047(9) -0.0109(10) 0.0243(9)
C4 0.0395(14) 0.0348(14) 0.0407(15) 0.0032(11) 0.0005(11) 0.0138(11)
C1 0.0383(14) 0.0333(13) 0.0377(14) 0.0029(11) 0.0072(11) 0.0150(11)
C7 0.0409(14) 0.0367(14) 0.0377(14) 0.0060(11) 0.0061(11) 0.0172(12)
C8 0.0459(16) 0.0362(15) 0.0471(16) 0.0036(12) -0.0043(12) 0.0142(12)
C2 0.0359(14) 0.0387(14) 0.0411(15) 0.0080(11) 0.0104(11) 0.0106(11)
C11 0.0413(14) 0.0412(15) 0.0397(15) 0.0020(11) 0.0030(12) 0.0159(12)
C3 0.0423(15) 0.0409(15) 0.0400(15) 0.0117(11) 0.0081(12) 0.0134(12)
C12 0.070(2) 0.059(2) 0.0343(16) 0.0053(13) -0.0017(14) 0.0334(17)
C10 0.0432(14) 0.0373(14) 0.0336(14) 0.0056(11) 0.0042(11) 0.0183(12)
C6 0.0481(16) 0.0443(17) 0.0490(17) 0.0185(13) 0.0053(13) 0.0043(13)
C9 0.0477(16) 0.0553(18) 0.0482(17) 0.0241(14) 0.0134(13) 0.0234(14)
C5 0.0391(15) 0.0454(17) 0.0552(18) 0.0145(13) 0.0015(13) 0.0025(12)
C13 0.072(2) 0.067(2) 0.055(2) 0.0033(17) -0.0257(18) 0.0212(19)
Br2 0.0788(3) 0.0471(2) 0.0704(3) 0.00216(16) 0.01168(19) 0.03433(19)
O4 0.0323(9) 0.0360(10) 0.0427(10) 0.0029(8) 0.0060(8) 0.0120(8)
O5 0.0308(9) 0.0382(10) 0.0505(11) -0.0033(8) 0.0048(8) 0.0100(8)
C23 0.0327(13) 0.0331(13) 0.0320(13) 0.0047(10) 0.0013(10) 0.0128(10)
C20 0.0392(14) 0.0417(15) 0.0273(13) 0.0021(10) -0.0003(10) 0.0166(12)
O6 0.0531(12) 0.0640(14) 0.0441(12) -0.0149(10) -0.0152(9) 0.0320(11)
C19 0.0455(15) 0.0481(16) 0.0356(14) 0.0093(12) 0.0107(12) 0.0202(13)
C21 0.0434(15) 0.0342(14) 0.0445(15) 0.0057(11) 0.0134(12) 0.0111(12)
C22 0.0357(14) 0.0447(16) 0.0430(15) -0.0041(12) -0.0029(11) 0.0182(12)
C17 0.0416(14) 0.0399(15) 0.0389(15) 0.0003(11) -0.0028(12) 0.0200(12)
C14 0.0346(13) 0.0409(14) 0.0271(13) 0.0011(10) -0.0023(10) 0.0145(11)
C24 0.0453(15) 0.0415(15) 0.0348(14) 0.0044(11) 0.0007(11) 0.0186(12)
C15 0.0488(16) 0.0397(15) 0.0459(16) 0.0096(12) 0.0161(13) 0.0121(13)
C16 0.0503(17) 0.0524(17) 0.0413(16) 0.0062(13) 0.0167(13) 0.0240(14)
C18 0.0493(16) 0.0421(16) 0.0461(16) 0.0150(12) 0.0107(13) 0.0186(13)
C25 0.0524(16) 0.0419(16) 0.0449(16) 0.0105(12) 0.0077(13) 0.0224(13)
C26 0.0561(19) 0.0472(18) 0.068(2) 0.0015(15) 0.0053(16) 0.0267(15)

loop_
_atom_type_symbol
_atom_type_description
_atom_type_scat_dispersion_real
_atom_type_scat_dispersion_imag
_atom_type_scat_source
C C 0.0033 0.0016 'International Tables Vol C Tables 4.2.6.8 and 6.1.1.4'
H H 0.0000 0.0000 'International Tables Vol C Tables 4.2.6.8 and 6.1.1.4'
Br Br -0.2901 2.4595 'International Tables Vol C Tables 4.2.6.8 and 6.1.1.4'
O O 0.0106 0.0060 'International Tables Vol C Tables 4.2.6.8 and 6.1.1.4'

loop_
_geom_angle_atom_site_label_1
_geom_angle_atom_site_label_2
_geom_angle_atom_site_label_3
_geom_angle
_geom_angle_site_symmetry_1
_geom_angle_site_symmetry_3
C7 O1 C8 110.7(2) . .
C7 O2 C9 110.0(2) . .
C11 O3 H3 109.5 . .
C3 C4 Br1 119.3(2) . .
C5 C4 Br1 119.2(2) . .
C5 C4 C3 121.4(3) . .
C2 C1 C7 121.8(2) . .
C2 C1 C6 119.0(3) . .
C6 C1 C7 119.1(3) . .
O1 C7 O2 111.3(2) . .
O1 C7 C1 109.8(2) . .
O1 C7 H7 108.9 . .
O2 C7 C1 109.0(2) . .
O2 C7 H7 108.9 . .
C1 C7 H7 108.9 . .
O1 C8 H8A 109.2 . .
O1 C8 H8B 109.2 . .
O1 C8 C10 111.9(2) . .
H8A C8 H8B 107.9 . .
C10 C8 H8A 109.2 . .
C10 C8 H8B 109.2 . .
C1 C2 H2 119.6 . .
C1 C2 C3 120.8(2) . .
C3 C2 H2 119.6 . .
O3 C11 H11A 109.0 . .
O3 C11 H11B 109.0 . .
O3 C11 C10 113.1(2) . .
H11A C11 H11B 107.8 . .
C10 C11 H11A 109.0 . .
C10 C11 H11B 109.0 . .
C4 C3 H3A 120.6 . .
C2 C3 C4 118.8(3) . .
C2 C3 H3A 120.6 . .
H12A C12 H12B 107.4 . .
C10 C12 H12A 108.3 . .
C10 C12 H12B 108.3 . .
C13 C12 H12A 108.3 . .
C13 C12 H12B 108.3 . .
C13 C12 C10 116.0(3) . .
C8 C10 C12 109.3(2) . .
C11 C10 C8 108.9(2) . .
C11 C10 C12 112.1(2) . .
C11 C10 C9 110.0(2) . .
C9 C10 C8 107.0(2) . .
C9 C10 C12 109.4(2) . .
C1 C6 H6 119.4 . .
C5 C6 C1 121.1(3) . .
C5 C6 H6 119.4 . .
O2 C9 C10 112.7(2) . .
O2 C9 H9A 109.0 . .
O2 C9 H9B 109.0 . .
C10 C9 H9A 109.0 . .
C10 C9 H9B 109.0 . .
H9A C9 H9B 107.8 . .
C4 C5 H5 120.6 . .
C6 C5 C4 118.9(3) . .
C6 C5 H5 120.6 . .
C12 C13 H13A 109.5 . .
C12 C13 H13B 109.5 . .
C12 C13 H13C 109.5 . .
H13A C13 H13B 109.5 . .
H13A C13 H13C 109.5 . .
H13B C13 H13C 109.5 . .
C20 O4 C21 110.44(19) . .
C20 O5 C22 111.0(2) . .
C21 C23 C22 107.3(2) . .
C21 C23 C25 108.0(2) . .
C22 C23 C25 110.4(2) . .
C24 C23 C21 110.6(2) . .
C24 C23 C22 108.2(2) . .
C24 C23 C25 112.2(2) . .
O4 C20 H20 108.9 . .
O4 C20 C14 108.5(2) . .
O5 C20 O4 110.8(2) . .
O5 C20 H20 108.9 . .
O5 C20 C14 110.7(2) . .
C14 C20 H20 108.9 . .
C24 O6 H6A 109.5 . .
C14 C19 H19 119.8 . .
C14 C19 C18 120.5(3) . .
C18 C19 H19 119.8 . .
O4 C21 C23 112.3(2) . .
O4 C21 H21A 109.2 . .
O4 C21 H21B 109.2 . .
C23 C21 H21A 109.2 . .
C23 C21 H21B 109.2 . .
H21A C21 H21B 107.9 . .
O5 C22 C23 112.2(2) . .
O5 C22 H22A 109.2 . .
O5 C22 H22B 109.2 . .
C23 C22 H22A 109.2 . .
C23 C22 H22B 109.2 . .
H22A C22 H22B 107.9 . .
C16 C17 Br2 118.9(2) . .
C16 C17 C18 121.3(3) . .
C18 C17 Br2 119.8(2) . .
C19 C14 C20 122.4(2) . .
C19 C14 C15 119.0(3) . .
C15 C14 C20 118.6(2) . .
C23 C24 H24A 109.1 . .
C23 C24 H24B 109.1 . .
O6 C24 C23 112.4(2) . .
O6 C24 H24A 109.1 . .
O6 C24 H24B 109.1 . .
H24A C24 H24B 107.8 . .
C14 C15 H15 119.3 . .
C16 C15 C14 121.4(3) . .
C16 C15 H15 119.3 . .
C17 C16 H16 120.6 . .
C15 C16 C17 118.7(3) . .
C15 C16 H16 120.6 . .
C19 C18 H18 120.4 . .
C17 C18 C19 119.1(3) . .
C17 C18 H18 120.4 . .
C23 C25 H25A 108.2 . .
C23 C25 H25B 108.2 . .
H25A C25 H25B 107.4 . .
C26 C25 C23 116.2(3) . .
C26 C25 H25A 108.2 . .
C26 C25 H25B 108.2 . .
C25 C26 H26A 109.5 . .
C25 C26 H26B 109.5 . .
C25 C26 H26C 109.5 . .
H26A C26 H26B 109.5 . .
H26A C26 H26C 109.5 . .
H26B C26 H26C 109.5 . .

loop_
_geom_bond_atom_site_label_1
_geom_bond_atom_site_label_2
_geom_bond_distance
_geom_bond_site_symmetry_2
Br1 C4 1.899(3) .
O1 C7 1.395(4) .
O1 C8 1.429(3) .
O2 C7 1.410(3) .
O2 C9 1.432(3) .
O3 H3 0.8200 .
O3 C11 1.426(3) .
C4 C3 1.380(4) .
C4 C5 1.373(4) .
C1 C7 1.506(4) .
C1 C2 1.377(4) .
C1 C6 1.386(4) .
C7 H7 0.9800 .
C8 H8A 0.9700 .
C8 H8B 0.9700 .
C8 C10 1.529(4) .
C2 H2 0.9300 .
C2 C3 1.379(4) .
C11 H11A 0.9700 .
C11 H11B 0.9700 .
C11 C10 1.521(4) .
C3 H3A 0.9300 .
C12 H12A 0.9700 .
C12 H12B 0.9700 .
C12 C10 1.537(4) .
C12 C13 1.516(5) .
C10 C9 1.526(4) .
C6 H6 0.9300 .
C6 C5 1.369(4) .
C9 H9A 0.9700 .
C9 H9B 0.9700 .
C5 H5 0.9300 .
C13 H13A 0.9600 .
C13 H13B 0.9600 .
C13 H13C 0.9600 .
Br2 C17 1.898(3) .
O4 C20 1.415(3) .
O4 C21 1.432(3) .
O5 C20 1.402(3) .
O5 C22 1.430(3) .
C23 C21 1.531(4) .
C23 C22 1.536(4) .
C23 C24 1.520(4) .
C23 C25 1.538(4) .
C20 H20 0.9800 .
C20 C14 1.498(4) .
O6 H6A 0.8200 .
O6 C24 1.431(3) .
C19 H19 0.9300 .
C19 C14 1.376(4) .
C19 C18 1.384(4) .
C21 H21A 0.9700 .
C21 H21B 0.9700 .
C22 H22A 0.9700 .
C22 H22B 0.9700 .
C17 C16 1.374(4) .
C17 C18 1.376(4) .
C14 C15 1.380(4) .
C24 H24A 0.9700 .
C24 H24B 0.9700 .
C15 H15 0.9300 .
C15 C16 1.371(4) .
C16 H16 0.9300 .
C18 H18 0.9300 .
C25 H25A 0.9700 .
C25 H25B 0.9700 .
C25 C26 1.516(4) .
C26 H26A 0.9600 .
C26 H26B 0.9600 .
C26 H26C 0.9600 .

loop_
_geom_torsion_atom_site_label_1
_geom_torsion_atom_site_label_2
_geom_torsion_atom_site_label_3
_geom_torsion_atom_site_label_4
_geom_torsion
_geom_torsion_site_symmetry_1
_geom_torsion_site_symmetry_2
_geom_torsion_site_symmetry_3
_geom_torsion_site_symmetry_4
Br1 C4 C3 C2 179.5(2) . . . .
Br1 C4 C5 C6 -179.2(2) . . . .
O1 C8 C10 C11 68.8(3) . . . .
O1 C8 C10 C12 -168.4(2) . . . .
O1 C8 C10 C9 -50.0(3) . . . .
O3 C11 C10 C8 -176.2(2) . . . .
O3 C11 C10 C12 62.8(3) . . . .
O3 C11 C10 C9 -59.2(3) . . . .
C1 C2 C3 C4 0.0(4) . . . .
C1 C6 C5 C4 -0.7(5) . . . .
C7 O1 C8 C10 58.0(3) . . . .
C7 O2 C9 C10 -56.8(3) . . . .
C7 C1 C2 C3 -176.1(2) . . . .
C7 C1 C6 C5 176.5(3) . . . .
C8 O1 C7 O2 -63.7(3) . . . .
C8 O1 C7 C1 175.51(19) . . . .
C8 C10 C9 O2 50.0(3) . . . .
C2 C1 C7 O1 -8.8(3) . . . .
C2 C1 C7 O2 -131.0(3) . . . .
C2 C1 C6 C5 0.0(4) . . . .
C11 C10 C9 O2 -68.1(3) . . . .
C3 C4 C5 C6 1.1(5) . . . .
C12 C10 C9 O2 168.3(2) . . . .
C6 C1 C7 O1 174.7(2) . . . .
C6 C1 C7 O2 52.6(3) . . . .
C6 C1 C2 C3 0.3(4) . . . .
C9 O2 C7 O1 62.6(3) . . . .
C9 O2 C7 C1 -176.1(2) . . . .
C5 C4 C3 C2 -0.7(4) . . . .
C13 C12 C10 C8 -54.6(4) . . . .
C13 C12 C10 C11 66.2(4) . . . .
C13 C12 C10 C9 -171.5(3) . . . .
Br2 C17 C16 C15 179.1(2) . . . .
Br2 C17 C18 C19 -179.6(2) . . . .
O4 C20 C14 C19 114.1(3) . . . .
O4 C20 C14 C15 -66.8(3) . . . .
O5 C20 C14 C19 -7.7(3) . . . .
O5 C20 C14 C15 171.4(2) . . . .
C20 O4 C21 C23 57.5(3) . . . .
C20 O5 C22 C23 -57.1(3) . . . .
C20 C14 C15 C16 -178.9(2) . . . .
C19 C14 C15 C16 0.3(4) . . . .
C21 O4 C20 O5 -63.4(3) . . . .
C21 O4 C20 C14 174.9(2) . . . .
C21 C23 C22 O5 49.1(3) . . . .
C21 C23 C24 O6 60.0(3) . . . .
C21 C23 C25 C26 173.4(3) . . . .
C22 O5 C20 O4 63.3(3) . . . .
C22 O5 C20 C14 -176.25(19) . . . .
C22 C23 C21 O4 -49.5(3) . . . .
C22 C23 C24 O6 177.2(2) . . . .
C22 C23 C25 C26 56.4(3) . . . .
C14 C19 C18 C17 0.4(4) . . . .
C14 C15 C16 C17 0.5(4) . . . .
C24 C23 C21 O4 68.3(3) . . . .
C24 C23 C22 O5 -70.3(3) . . . .
C24 C23 C25 C26 -64.4(3) . . . .
C16 C17 C18 C19 0.4(4) . . . .
C18 C19 C14 C20 178.4(2) . . . .
C18 C19 C14 C15 -0.7(4) . . . .
C18 C17 C16 C15 -0.9(4) . . . .
C25 C23 C21 O4 -168.5(2) . . . .
C25 C23 C22 O5 166.6(2) . . . .
C25 C23 C24 O6 -60.8(3) . . . .
